data_4338573
loop_
_publ_author_name
'Otero, Antonio'
'Fern\'andez-Baeza, Juan'
'Tejeda, Juan'
'Lara-S\'anchez, Agust\'in'
'S\'anchez-Molina, Margarita'
'Franco, Sonia'
'L\'opez-Solera, Isabel'
'Rodr\'iguez, Ana M'
'S\'anchez-Barba, Luis F'
'Morante-Zarcero, Sonia'
'Garc\'es, Andr\'es'

_publ_section_title
;
 On the Search for NNO-Donor Enantiopure Scorpionate Ligands and Their
 Coordination to Group 4 Metals
;
_journal_coden_ASTM INOCAJ
_journal_issue 12
_journal_name_full 'Inorganic chemistry'
_journal_page_first 5540
_journal_page_last 5554
_journal_paper_doi 10.1021/ic900352e
_journal_volume 48
_journal_year 2009
_chemical_formula_sum 'C19 H24 N4 O'
_chemical_formula_weight 324.42
_space_group_IT_number 2
_symmetry_cell_setting triclinic
_symmetry_space_group_name_Hall '-P 1'
_symmetry_space_group_name_H-M 'P -1'
_atom_sites_solution_hydrogens geom
_atom_sites_solution_primary direct
_atom_sites_solution_secondary difmap
_audit_creation_method SHELXL-97
_cell_angle_alpha 65.704(2)
_cell_angle_beta 81.085(2)
_cell_angle_gamma 70.782(2)
_cell_formula_units_Z 2
_cell_length_a 7.3634(10)
_cell_length_b 11.0255(15)
_cell_length_c 12.6364(17)
_cell_measurement_reflns_used 1015
_cell_measurement_temperature 200(2)
_cell_measurement_theta_max 23.050
_cell_measurement_theta_min 2.174
_cell_volume 882.7(2)
_computing_structure_refinement 'SHELXL-97 (Sheldrick, 1997)'
_diffrn_ambient_temperature 200(2)
_diffrn_measured_fraction_theta_full 0.979
_diffrn_measured_fraction_theta_max 0.979
_diffrn_measurement_device_type 'CCD area detector'
_diffrn_measurement_method 'omega and phi scans'
_diffrn_radiation_monochromator graphite
_diffrn_radiation_source 'fine-focus sealed tube'
_diffrn_radiation_type MoK\a
_diffrn_radiation_wavelength 0.71073
_diffrn_reflns_av_R_equivalents 0.0259
_diffrn_reflns_av_sigmaI/netI 0.0541
_diffrn_reflns_limit_h_max 9
_diffrn_reflns_limit_h_min -9
_diffrn_reflns_limit_k_max 13
_diffrn_reflns_limit_k_min -13
_diffrn_reflns_limit_l_max 15
_diffrn_reflns_limit_l_min -15
_diffrn_reflns_number 5850
_diffrn_reflns_theta_full 26.23
_diffrn_reflns_theta_max 26.23
_diffrn_reflns_theta_min 2.17
_exptl_absorpt_coefficient_mu 0.078
_exptl_absorpt_correction_T_max 0.9830
_exptl_absorpt_correction_T_min 0.9586
_exptl_absorpt_correction_type multi-scan
_exptl_absorpt_process_details SADABS
_exptl_crystal_colour colorless
_exptl_crystal_density_diffrn 1.221
_exptl_crystal_density_method 'not measured'
_exptl_crystal_description prism
_exptl_crystal_F_000 348
_exptl_crystal_size_max 0.55
_exptl_crystal_size_mid 0.26
_exptl_crystal_size_min 0.22
_refine_diff_density_max 0.218
_refine_diff_density_min -0.252
_refine_diff_density_rms 0.048
_refine_ls_extinction_method none
_refine_ls_goodness_of_fit_ref 1.054
_refine_ls_hydrogen_treatment constr
_refine_ls_matrix_type full
_refine_ls_number_parameters 222
_refine_ls_number_reflns 3473
_refine_ls_number_restraints 0
_refine_ls_restrained_S_all 1.054
_refine_ls_R_factor_all 0.1017
_refine_ls_R_factor_gt 0.0602
_refine_ls_shift/su_max 0.010
_refine_ls_shift/su_mean 0.000
_refine_ls_structure_factor_coef Fsqd
_refine_ls_weighting_details 'calc w=1/[\s^2^(Fo^2^)+(0.1040P)^2^+0.0139P] where P=(Fo^2^+2Fc^2^)/3'
_refine_ls_weighting_scheme calc
_refine_ls_wR_factor_gt 0.1593
_refine_ls_wR_factor_ref 0.1926
_reflns_number_gt 2101
_reflns_number_total 3473
_reflns_threshold_expression >2sigma(I)
_cod_data_source_file ic900352e_si_001.cif
_cod_data_source_block 4
_cod_original_sg_symbol_H-M P-1
_cod_database_code 4338573

loop_
_symmetry_equiv_pos_as_xyz
'x, y, z'
'-x, -y, -z'

loop_
_atom_site_label
_atom_site_type_symbol
_atom_site_fract_x
_atom_site_fract_y
_atom_site_fract_z
_atom_site_U_iso_or_equiv
_atom_site_adp_type
_atom_site_occupancy
_atom_site_symmetry_multiplicity
_atom_site_calc_flag
_atom_site_refinement_flags
O1 O 0.6715(2) 0.05554(17) 0.57360(17) 0.0495(5) Uani 1 1 d .
H1A H 0.6486 0.1328 0.5171 0.074 Uiso 1 1 calc R
N1 N 0.1890(3) 0.10834(18) 0.71452(18) 0.0379(5) Uani 1 1 d .
N2 N 0.1518(3) 0.20755(19) 0.75929(19) 0.0419(6) Uani 1 1 d .
N3 N 0.2867(3) 0.24522(19) 0.52688(19) 0.0388(5) Uani 1 1 d .
N4 N 0.4214(3) 0.3152(2) 0.48757(19) 0.0439(6) Uani 1 1 d .
C1 C 0.5348(3) 0.0651(2) 0.6655(2) 0.0400(6) Uani 1 1 d .
H1 H 0.5462 0.1370 0.6909 0.048 Uiso 1 1 calc R
C2 C 0.3314(3) 0.1082(2) 0.6216(2) 0.0378(6) Uani 1 1 d .
H2 H 0.3251 0.0388 0.5914 0.045 Uiso 1 1 calc R
C3 C 0.0165(4) 0.1802(2) 0.8399(2) 0.0431(6) Uani 1 1 d .
C4 C -0.0325(4) 0.0646(3) 0.8473(3) 0.0472(7) Uani 1 1 d .
H4 H -0.1257 0.0254 0.8983 0.057 Uiso 1 1 calc R
C5 C 0.0811(3) 0.0192(2) 0.7662(2) 0.0408(6) Uani 1 1 d .
C6 C -0.0646(4) 0.2684(3) 0.9099(3) 0.0561(8) Uani 1 1 d .
H6A H 0.0089 0.2282 0.9810 0.084 Uiso 1 1 calc R
H6B H -0.1995 0.2717 0.9305 0.084 Uiso 1 1 calc R
H6C H -0.0561 0.3629 0.8642 0.084 Uiso 1 1 calc R
C7 C 0.0980(4) -0.1007(3) 0.7357(3) 0.0544(8) Uani 1 1 d .
H7A H 0.0667 -0.0667 0.6539 0.082 Uiso 1 1 calc R
H7B H 0.0085 -0.1514 0.7847 0.082 Uiso 1 1 calc R
H7C H 0.2299 -0.1632 0.7485 0.082 Uiso 1 1 calc R
C8 C 0.3327(4) 0.4368(2) 0.4061(2) 0.0440(6) Uani 1 1 d .
C9 C 0.1426(4) 0.4443(2) 0.3944(2) 0.0438(6) Uani 1 1 d .
H9 H 0.0498 0.5204 0.3432 0.053 Uiso 1 1 calc R
C10 C 0.1176(4) 0.3204(3) 0.4712(2) 0.0425(6) Uani 1 1 d .
C11 C 0.4376(4) 0.5423(3) 0.3412(3) 0.0581(8) Uani 1 1 d .
H11A H 0.4714 0.5745 0.3952 0.087 Uiso 1 1 calc R
H11B H 0.3551 0.6216 0.2809 0.087 Uiso 1 1 calc R
H11C H 0.5552 0.5002 0.3052 0.087 Uiso 1 1 calc R
C12 C -0.0506(4) 0.2666(3) 0.4950(3) 0.0593(8) Uani 1 1 d .
H12A H -0.1068 0.2623 0.5715 0.089 Uiso 1 1 calc R
H12B H -0.0093 0.1731 0.4938 0.089 Uiso 1 1 calc R
H12C H -0.1469 0.3288 0.4354 0.089 Uiso 1 1 calc R
C13 C 0.5764(3) -0.0736(2) 0.7662(2) 0.0393(6) Uani 1 1 d .
C14 C 0.6480(4) -0.1967(2) 0.7481(3) 0.0464(7) Uani 1 1 d .
H14 H 0.6679 -0.1941 0.6712 0.056 Uiso 1 1 calc R
C15 C 0.6905(4) -0.3229(3) 0.8414(3) 0.0496(7) Uani 1 1 d .
H15 H 0.7402 -0.4062 0.8273 0.059 Uiso 1 1 calc R
C16 C 0.6631(4) -0.3318(2) 0.9543(3) 0.0484(7) Uani 1 1 d .
C17 C 0.5890(4) -0.2082(3) 0.9710(3) 0.0518(7) Uani 1 1 d .
H17 H 0.5666 -0.2108 1.0479 0.062 Uiso 1 1 calc R
C18 C 0.5471(4) -0.0814(3) 0.8787(3) 0.0488(7) Uani 1 1 d .
H18 H 0.4973 0.0018 0.8929 0.059 Uiso 1 1 calc R
C19 C 0.7158(5) -0.4704(3) 1.0554(3) 0.0653(9) Uani 1 1 d .
H19A H 0.7576 -0.4590 1.1198 0.098 Uiso 1 1 calc R
H19B H 0.8206 -0.5369 1.0316 0.098 Uiso 1 1 calc R
H19C H 0.6035 -0.5054 1.0804 0.098 Uiso 1 1 calc R

loop_
_atom_site_aniso_label
_atom_site_aniso_U_11
_atom_site_aniso_U_22
_atom_site_aniso_U_33
_atom_site_aniso_U_23
_atom_site_aniso_U_13
_atom_site_aniso_U_12
O1 0.0395(10) 0.0468(10) 0.0504(13) -0.0129(9) 0.0101(9) -0.0106(8)
N1 0.0346(10) 0.0357(10) 0.0427(14) -0.0175(9) 0.0036(10) -0.0085(9)
N2 0.0425(11) 0.0352(11) 0.0430(14) -0.0150(10) -0.0006(11) -0.0056(9)
N3 0.0390(11) 0.0368(10) 0.0384(13) -0.0128(9) 0.0006(10) -0.0111(9)
N4 0.0459(12) 0.0403(11) 0.0437(15) -0.0131(10) 0.0018(11) -0.0160(10)
C1 0.0358(13) 0.0409(13) 0.0445(17) -0.0194(12) 0.0027(12) -0.0104(11)
C2 0.0375(13) 0.0349(12) 0.0391(16) -0.0144(11) 0.0029(12) -0.0097(10)
C3 0.0414(13) 0.0406(13) 0.0347(16) -0.0101(11) -0.0010(12) -0.0021(11)
C4 0.0410(14) 0.0436(14) 0.0451(18) -0.0101(12) 0.0065(13) -0.0102(11)
C5 0.0357(13) 0.0350(12) 0.0441(17) -0.0088(11) -0.0034(12) -0.0081(10)
C6 0.0612(17) 0.0500(16) 0.0462(19) -0.0209(14) 0.0046(15) -0.0024(14)
C7 0.0497(15) 0.0450(15) 0.071(2) -0.0215(14) 0.0010(15) -0.0192(13)
C8 0.0532(15) 0.0397(13) 0.0373(16) -0.0160(12) 0.0030(13) -0.0117(12)
C9 0.0476(15) 0.0382(13) 0.0367(16) -0.0130(11) 0.0011(12) -0.0044(11)
C10 0.0406(13) 0.0448(14) 0.0426(17) -0.0223(12) 0.0023(12) -0.0076(11)
C11 0.0656(18) 0.0448(15) 0.055(2) -0.0088(13) -0.0003(16) -0.0189(14)
C12 0.0420(15) 0.0588(17) 0.067(2) -0.0136(15) -0.0085(15) -0.0127(13)
C13 0.0328(12) 0.0370(12) 0.0471(17) -0.0174(11) -0.0020(12) -0.0071(10)
C14 0.0528(15) 0.0418(14) 0.0429(17) -0.0198(12) 0.0031(13) -0.0092(12)
C15 0.0599(17) 0.0385(14) 0.0471(19) -0.0205(13) 0.0030(15) -0.0072(13)
C16 0.0485(15) 0.0397(14) 0.0493(19) -0.0139(12) -0.0003(14) -0.0081(12)
C17 0.0605(17) 0.0495(15) 0.0381(17) -0.0186(13) 0.0000(14) -0.0055(13)
C18 0.0496(15) 0.0413(14) 0.056(2) -0.0263(14) -0.0010(14) -0.0047(12)
C19 0.081(2) 0.0522(16) 0.051(2) -0.0154(15) 0.0045(18) -0.0140(16)

loop_
_atom_type_symbol
_atom_type_description
_atom_type_scat_dispersion_real
_atom_type_scat_dispersion_imag
_atom_type_scat_source
C C 0.0033 0.0016 'International Tables Vol C Tables 4.2.6.8 and 6.1.1.4'
H H 0.0000 0.0000 'International Tables Vol C Tables 4.2.6.8 and 6.1.1.4'
N N 0.0061 0.0033 'International Tables Vol C Tables 4.2.6.8 and 6.1.1.4'
O O 0.0106 0.0060 'International Tables Vol C Tables 4.2.6.8 and 6.1.1.4'

loop_
_geom_angle_atom_site_label_1
_geom_angle_atom_site_label_2
_geom_angle_atom_site_label_3
_geom_angle
C5 N1 N2 112.8(2)
C5 N1 C2 128.0(2)
N2 N1 C2 119.23(19)
C3 N2 N1 104.3(2)
C10 N3 N4 112.08(19)
C10 N3 C2 127.8(2)
N4 N3 C2 120.03(19)
C8 N4 N3 104.7(2)
O1 C1 C13 109.20(19)
O1 C1 C2 109.3(2)
C13 C1 C2 110.64(19)
N1 C2 N3 109.78(18)
N1 C2 C1 111.1(2)
N3 C2 C1 111.08(19)
N2 C3 C4 111.4(2)
N2 C3 C6 120.6(2)
C4 C3 C6 128.0(3)
C5 C4 C3 106.2(2)
N1 C5 C4 105.3(2)
N1 C5 C7 123.5(2)
C4 C5 C7 131.2(2)
N4 C8 C9 110.8(2)
N4 C8 C11 120.3(2)
C9 C8 C11 129.0(2)
C10 C9 C8 106.3(2)
N3 C10 C9 106.2(2)
N3 C10 C12 123.0(2)
C9 C10 C12 130.9(2)
C18 C13 C14 118.3(2)
C18 C13 C1 120.8(2)
C14 C13 C1 120.9(3)
C15 C14 C13 120.2(3)
C16 C15 C14 122.0(2)
C15 C16 C17 117.2(2)
C15 C16 C19 121.4(2)
C17 C16 C19 121.4(3)
C18 C17 C16 121.4(3)
C13 C18 C17 120.9(2)

loop_
_geom_bond_atom_site_label_1
_geom_bond_atom_site_label_2
_geom_bond_distance
O1 C1 1.429(3)
N1 C5 1.359(3)
N1 N2 1.362(3)
N1 C2 1.448(3)
N2 C3 1.323(3)
N3 C10 1.358(3)
N3 N4 1.365(3)
N3 C2 1.459(3)
N4 C8 1.334(3)
C1 C13 1.505(3)
C1 C2 1.533(3)
C3 C4 1.399(4)
C3 C6 1.499(4)
C4 C5 1.372(4)
C5 C7 1.486(3)
C8 C9 1.402(4)
C8 C11 1.495(4)
C9 C10 1.364(3)
C10 C12 1.482(4)
C13 C18 1.375(4)
C13 C14 1.385(3)
C14 C15 1.379(4)
C15 C16 1.376(4)
C16 C17 1.383(4)
C16 C19 1.509(4)
C17 C18 1.376(4)
